data_2230303
loop_
_publ_author_name
'Yamin, Bohari M.'
'Osman, Uwaisulqarni M.'

_publ_section_title
;
 1,2-Bis(<i>N</i>'-benzoylthioureido)-4-chlorobenzene
;
_journal_coeditor_code FF2008
_journal_issue 6
_journal_name_full 'Acta Crystallographica Section E'
_journal_page_first o1286
_journal_paper_doi 10.1107/S1600536811014954
_journal_volume 67
_journal_year 2011
_chemical_formula_iupac 'C22 H17 Cl N4 O2 S2'
_chemical_formula_moiety 'C22 H17 Cl N4 O2 S2'
_chemical_formula_sum 'C22 H17 Cl N4 O2 S2'
_chemical_formula_weight 468.97
_chemical_melting_point_gt 458.5
_chemical_melting_point_lt 459.5
_chemical_name_common
;
1,2-Bis(<i>N</i>'-benzoylthioureido)-4-chlorobenzene
;
_chemical_name_systematic
;
1-Benzoyl-3-[2-(<i>N</i>'-benzoylthioureido)-5-chlorophenyl]thiourea
;
_space_group_IT_number 2
_symmetry_cell_setting triclinic
_symmetry_space_group_name_Hall '-P 1'
_symmetry_space_group_name_H-M 'P -1'
_atom_sites_solution_hydrogens geom
_atom_sites_solution_primary direct
_atom_sites_solution_secondary difmap
_audit_creation_method SHELXL-97
_cell_angle_alpha 84.443(8)
_cell_angle_beta 68.706(8)
_cell_angle_gamma 86.551(9)
_cell_formula_units_Z 2
_cell_length_a 9.637(4)
_cell_length_b 10.820(4)
_cell_length_c 11.370(4)
_cell_measurement_reflns_used 2481
_cell_measurement_temperature 298(2)
_cell_measurement_theta_max 25.5
_cell_measurement_theta_min 1.8
_cell_volume 1099.0(7)
_computing_cell_refinement 'SAINT (Bruker, 2000)'
_computing_data_collection 'SMART (Bruker, 2000)'
_computing_data_reduction 'SAINT (Bruker, 2000)'
_computing_molecular_graphics 'SHELXTL (Sheldrick, 2008)'
_computing_publication_material
;
SHELXTL (Sheldrick, 2008), PARST (Nardelli, 1995) and PLATON
(Spek, 2009)
;
_computing_structure_refinement 'SHELXTL (Sheldrick, 2008)'
_computing_structure_solution 'SHELXTL (Sheldrick, 2008)'
_diffrn_ambient_temperature 298(2)
_diffrn_detector_area_resol_mean 83.66
_diffrn_measured_fraction_theta_full 1.00
_diffrn_measured_fraction_theta_max 1.00
_diffrn_measurement_device_type
;
Bruker SMART APEX CCD area-detector
;
_diffrn_measurement_method \w
_diffrn_radiation_monochromator graphite
_diffrn_radiation_source 'fine-focus sealed tube'
_diffrn_radiation_type MoK\a
_diffrn_radiation_wavelength 0.71073
_diffrn_reflns_av_R_equivalents 0.0417
_diffrn_reflns_av_sigmaI/netI 0.0447
_diffrn_reflns_limit_h_max 11
_diffrn_reflns_limit_h_min -11
_diffrn_reflns_limit_k_max 13
_diffrn_reflns_limit_k_min -13
_diffrn_reflns_limit_l_max 13
_diffrn_reflns_limit_l_min -13
_diffrn_reflns_number 12132
_diffrn_reflns_theta_full 25.5
_diffrn_reflns_theta_max 25.5
_diffrn_reflns_theta_min 1.8
_diffrn_standards_decay_% 0
_diffrn_standards_interval_count 0
_diffrn_standards_interval_time 0
_diffrn_standards_number 0
_exptl_absorpt_coefficient_mu 0.391
_exptl_absorpt_correction_T_max 0.965
_exptl_absorpt_correction_T_min 0.928
_exptl_absorpt_correction_type multi-scan
_exptl_absorpt_process_details '(SADABS; Bruker, 2000)'
_exptl_crystal_colour colourless
_exptl_crystal_density_diffrn 1.417
_exptl_crystal_density_method 'not measured'
_exptl_crystal_description plate
_exptl_crystal_F_000 484
_exptl_crystal_size_max 0.49
_exptl_crystal_size_mid 0.16
_exptl_crystal_size_min 0.09
_refine_diff_density_max 0.79
_refine_diff_density_min -0.30
_refine_ls_extinction_method none
_refine_ls_goodness_of_fit_ref 1.08
_refine_ls_hydrogen_treatment constr
_refine_ls_matrix_type full
_refine_ls_number_parameters 280
_refine_ls_number_reflns 4083
_refine_ls_number_restraints 0
_refine_ls_restrained_S_all 1.08
_refine_ls_R_factor_all 0.0886
_refine_ls_R_factor_gt 0.066
_refine_ls_shift/su_max_lt 0.001
_refine_ls_shift/su_mean 0.000
_refine_ls_structure_factor_coef Fsqd
_refine_ls_weighting_details 'calc w=1/[\s^2^(Fo^2^)+(0.0812P)^2^+0.6319P] where P=(Fo^2^+2Fc^2^)/3'
_refine_ls_weighting_scheme calc
_refine_ls_wR_factor_gt 0.160
_refine_ls_wR_factor_ref 0.173
_reflns_number_gt 3107
_reflns_number_total 4083
_reflns_threshold_expression I>2\s(I)
_cod_data_source_file ff2008.cif
_cod_data_source_block I
_cod_original_cell_volume 1099.1(7)
_cod_database_code 2230303
_cod_database_fobs_code 2230303

loop_
_symmetry_equiv_pos_as_xyz
'x, y, z'
'-x, -y, -z'

loop_
_atom_site_type_symbol
_atom_site_label
_atom_site_fract_x
_atom_site_fract_y
_atom_site_fract_z
_atom_site_U_iso_or_equiv
_atom_site_adp_type
_atom_site_calc_flag
_atom_site_refinement_flags
_atom_site_occupancy
_atom_site_symmetry_multiplicity
_atom_site_disorder_assembly
_atom_site_disorder_group
Cl Cl1 0.16623(15) 0.60564(10) 0.11914(13) 0.0845(4) Uani d . 1 1 . .
S S1 -0.13518(13) 0.32671(13) 0.50891(12) 0.0882(5) Uani d . 1 1 . .
S S2 0.50891(11) 0.17508(8) 0.38266(10) 0.0524(3) Uani d . 1 1 . .
O O1 0.1820(3) 0.0277(3) 0.5716(3) 0.0866(11) Uani d . 1 1 . .
O O2 0.3898(3) -0.1381(2) 0.2029(3) 0.0570(7) Uani d . 1 1 . .
N N1 -0.0285(3) 0.1455(3) 0.6212(3) 0.0504(7) Uani d . 1 1 . .
H H1A -0.1142 0.1557 0.6795 0.060 Uiso calc R 1 1 . .
N N2 0.1368(3) 0.2180(3) 0.4276(3) 0.0486(7) Uani d . 1 1 . .
H H2A 0.1939 0.1630 0.4482 0.058 Uiso calc R 1 1 . .
N N3 0.3678(3) 0.1001(2) 0.2425(2) 0.0400(6) Uani d . 1 1 . .
H H3A 0.3400 0.0403 0.2122 0.048 Uiso calc R 1 1 . .
N N4 0.4966(3) -0.0519(2) 0.3218(3) 0.0439(7) Uani d . 1 1 . .
H H4A 0.5480 -0.0695 0.3695 0.053 Uiso calc R 1 1 . .
C C1 0.0621(5) -0.1393(4) 0.7813(4) 0.0604(10) Uani d . 1 1 . .
H H1B 0.1408 -0.1673 0.7127 0.072 Uiso calc R 1 1 . .
C C2 0.0101(6) -0.2134(4) 0.8932(5) 0.0743(13) Uani d . 1 1 . .
H H2B 0.0531 -0.2919 0.8994 0.089 Uiso calc R 1 1 . .
C C3 -0.1036(6) -0.1724(5) 0.9943(5) 0.0819(14) Uani d . 1 1 . .
H H3B -0.1391 -0.2234 1.0691 0.098 Uiso calc R 1 1 . .
C C4 -0.1669(5) -0.0552(5) 0.9864(4) 0.0759(13) Uani d . 1 1 . .
H H4B -0.2428 -0.0267 1.0567 0.091 Uiso calc R 1 1 . .
C C5 -0.1177(4) 0.0195(4) 0.8750(4) 0.0577(10) Uani d . 1 1 . .
H H5A -0.1614 0.0978 0.8695 0.069 Uiso calc R 1 1 . .
C C6 -0.0031(4) -0.0226(3) 0.7712(3) 0.0496(9) Uani d . 1 1 . .
C C7 0.0582(4) 0.0508(3) 0.6474(3) 0.0497(9) Uani d . 1 1 . .
C C8 0.0013(4) 0.2288(3) 0.5134(3) 0.0466(8) Uani d . 1 1 . .
C C9 0.2023(4) 0.2824(3) 0.3077(3) 0.0415(8) Uani d . 1 1 . .
C C10 0.1586(4) 0.4028(3) 0.2774(4) 0.0526(9) Uani d . 1 1 . .
H H10A 0.0848 0.4461 0.3378 0.063 Uiso calc R 1 1 . .
C C11 0.2265(4) 0.4562(3) 0.1565(4) 0.0530(9) Uani d . 1 1 . .
C C12 0.3378(5) 0.3993(3) 0.0662(4) 0.0594(10) Uani d . 1 1 . .
H H12A 0.3811 0.4381 -0.0147 0.071 Uiso calc R 1 1 . .
C C13 0.3855(4) 0.2818(3) 0.0974(3) 0.0514(9) Uani d . 1 1 . .
H H13A 0.4631 0.2415 0.0371 0.062 Uiso calc R 1 1 . .
C C14 0.3192(4) 0.2239(3) 0.2167(3) 0.0394(7) Uani d . 1 1 . .
C C15 0.4541(3) 0.0725(3) 0.3110(3) 0.0393(7) Uani d . 1 1 . .
C C16 0.4686(4) -0.1497(3) 0.2677(3) 0.0403(7) Uani d . 1 1 . .
C C17 0.5404(3) -0.2712(3) 0.2888(3) 0.0392(7) Uani d . 1 1 . .
C C22 0.6633(4) -0.2819(3) 0.3250(4) 0.0526(9) Uani d . 1 1 . .
H H18A 0.7052 -0.2112 0.3372 0.063 Uiso calc R 1 1 . .
C C21 0.7232(5) -0.3984(4) 0.3429(4) 0.0673(11) Uani d . 1 1 . .
H H19A 0.8056 -0.4062 0.3675 0.081 Uiso calc R 1 1 . .
C C20 0.6622(5) -0.5012(4) 0.3248(4) 0.0693(12) Uani d . 1 1 . .
H H20A 0.7035 -0.5791 0.3370 0.083 Uiso calc R 1 1 . .
C C19 0.5408(5) -0.4921(3) 0.2890(4) 0.0642(11) Uani d . 1 1 . .
H H21A 0.4997 -0.5634 0.2773 0.077 Uiso calc R 1 1 . .
C C18 0.4797(4) -0.3769(3) 0.2702(3) 0.0488(8) Uani d . 1 1 . .
H H22A 0.3978 -0.3702 0.2450 0.059 Uiso calc R 1 1 . .

loop_
_atom_site_aniso_label
_atom_site_aniso_U_11
_atom_site_aniso_U_22
_atom_site_aniso_U_33
_atom_site_aniso_U_12
_atom_site_aniso_U_13
_atom_site_aniso_U_23
Cl1 0.1099(10) 0.0483(6) 0.0988(9) 0.0119(6) -0.0510(7) 0.0225(6)
S1 0.0625(7) 0.1060(10) 0.0712(7) 0.0420(7) -0.0088(6) 0.0230(7)
S2 0.0667(6) 0.0323(4) 0.0726(6) 0.0039(4) -0.0429(5) -0.0049(4)
O1 0.0605(18) 0.0737(19) 0.087(2) 0.0224(15) 0.0032(16) 0.0421(16)
O2 0.0740(17) 0.0382(13) 0.0780(18) 0.0112(12) -0.0508(15) -0.0109(12)
N1 0.0401(15) 0.0577(18) 0.0452(16) 0.0099(13) -0.0098(13) 0.0052(14)
N2 0.0436(16) 0.0429(16) 0.0534(17) 0.0123(12) -0.0160(14) 0.0093(13)
N3 0.0491(16) 0.0318(13) 0.0444(15) 0.0029(11) -0.0241(13) -0.0024(11)
N4 0.0546(17) 0.0326(14) 0.0528(17) 0.0124(12) -0.0305(14) -0.0064(12)
C1 0.066(2) 0.054(2) 0.065(2) -0.0002(18) -0.030(2) 0.0100(19)
C2 0.091(3) 0.063(3) 0.076(3) -0.015(2) -0.044(3) 0.026(2)
C3 0.089(3) 0.101(4) 0.060(3) -0.031(3) -0.038(3) 0.032(3)
C4 0.063(3) 0.112(4) 0.049(2) -0.011(3) -0.019(2) 0.006(2)
C5 0.051(2) 0.075(3) 0.051(2) -0.0052(19) -0.0231(18) 0.0013(19)
C6 0.046(2) 0.054(2) 0.054(2) -0.0110(16) -0.0269(18) 0.0067(17)
C7 0.045(2) 0.046(2) 0.055(2) 0.0010(15) -0.0170(17) 0.0080(16)
C8 0.050(2) 0.0447(19) 0.0452(19) 0.0094(15) -0.0195(16) -0.0017(15)
C9 0.0456(19) 0.0334(16) 0.0503(19) 0.0009(14) -0.0255(16) 0.0061(14)
C10 0.055(2) 0.0405(19) 0.064(2) 0.0103(16) -0.0271(19) 0.0000(17)
C11 0.066(2) 0.0375(18) 0.063(2) -0.0026(17) -0.037(2) 0.0152(17)
C12 0.079(3) 0.049(2) 0.051(2) -0.0070(19) -0.028(2) 0.0135(18)
C13 0.064(2) 0.047(2) 0.043(2) 0.0006(17) -0.0201(17) 0.0017(16)
C14 0.0483(19) 0.0310(15) 0.0449(18) 0.0024(14) -0.0254(15) 0.0014(14)
C15 0.0402(17) 0.0361(17) 0.0398(17) 0.0047(13) -0.0139(14) -0.0004(13)
C16 0.0415(18) 0.0323(16) 0.0465(18) 0.0039(13) -0.0158(15) -0.0037(14)
C17 0.0429(18) 0.0331(16) 0.0410(17) 0.0066(13) -0.0148(14) -0.0059(13)
C22 0.052(2) 0.0411(19) 0.069(2) 0.0076(16) -0.0261(19) -0.0121(17)
C21 0.064(3) 0.060(2) 0.087(3) 0.024(2) -0.040(2) -0.010(2)
C20 0.094(3) 0.036(2) 0.085(3) 0.020(2) -0.045(3) -0.0045(19)
C19 0.086(3) 0.0315(18) 0.081(3) 0.0004(18) -0.039(2) -0.0004(18)
C18 0.053(2) 0.0397(18) 0.055(2) 0.0037(15) -0.0214(17) -0.0054(15)

loop_
_atom_type_symbol
_atom_type_description
_atom_type_scat_dispersion_real
_atom_type_scat_dispersion_imag
_atom_type_scat_source
C C 0.0033 0.0016 'International Tables Vol C Tables 4.2.6.8 and 6.1.1.4'
H H 0.0000 0.0000 'International Tables Vol C Tables 4.2.6.8 and 6.1.1.4'
N N 0.0061 0.0033 'International Tables Vol C Tables 4.2.6.8 and 6.1.1.4'
O O 0.0106 0.0060 'International Tables Vol C Tables 4.2.6.8 and 6.1.1.4'
S S 0.1246 0.1234 'International Tables Vol C Tables 4.2.6.8 and 6.1.1.4'
Cl Cl 0.1484 0.1585 'International Tables Vol C Tables 4.2.6.8 and 6.1.1.4'

loop_
_geom_angle_atom_site_label_1
_geom_angle_atom_site_label_2
_geom_angle_atom_site_label_3
_geom_angle_site_symmetry_1
_geom_angle_site_symmetry_3
_geom_angle
_geom_angle_publ_flag
C7 N1 C8 . . 129.6(3) ?
C7 N1 H1A . . 115.2 ?
C8 N1 H1A . . 115.2 ?
C8 N2 C9 . . 130.2(3) ?
C8 N2 H2A . . 114.9 ?
C9 N2 H2A . . 114.9 ?
C15 N3 C14 . . 123.5(3) ?
C15 N3 H3A . . 118.2 ?
C14 N3 H3A . . 118.2 ?
C16 N4 C15 . . 129.3(3) ?
C16 N4 H4A . . 115.4 ?
C15 N4 H4A . . 115.4 ?
C2 C1 C6 . . 119.9(4) ?
C2 C1 H1B . . 120.0 ?
C6 C1 H1B . . 120.0 ?
C3 C2 C1 . . 120.3(4) ?
C3 C2 H2B . . 119.8 ?
C1 C2 H2B . . 119.8 ?
C2 C3 C4 . . 120.2(4) ?
C2 C3 H3B . . 119.9 ?
C4 C3 H3B . . 119.9 ?
C5 C4 C3 . . 120.3(4) ?
C5 C4 H4B . . 119.9 ?
C3 C4 H4B . . 119.9 ?
C4 C5 C6 . . 119.7(4) ?
C4 C5 H5A . . 120.2 ?
C6 C5 H5A . . 120.2 ?
C5 C6 C1 . . 119.5(4) ?
C5 C6 C7 . . 123.8(3) ?
C1 C6 C7 . . 116.6(3) ?
O1 C7 N1 . . 121.0(3) ?
O1 C7 C6 . . 121.4(3) ?
N1 C7 C6 . . 117.6(3) ?
N2 C8 N1 . . 114.9(3) ?
N2 C8 S1 . . 128.4(3) ?
N1 C8 S1 . . 116.7(3) ?
C14 C9 C10 . . 118.6(3) ?
C14 C9 N2 . . 118.1(3) ?
C10 C9 N2 . . 123.2(3) ?
C11 C10 C9 . . 118.8(3) ?
C11 C10 H10A . . 120.6 ?
C9 C10 H10A . . 120.6 ?
C12 C11 C10 . . 123.1(3) ?
C12 C11 Cl1 . . 118.8(3) ?
C10 C11 Cl1 . . 118.0(3) ?
C11 C12 C13 . . 118.3(3) ?
C11 C12 H12A . . 120.9 ?
C13 C12 H12A . . 120.9 ?
C14 C13 C12 . . 120.6(3) ?
C14 C13 H13A . . 119.7 ?
C12 C13 H13A . . 119.7 ?
C13 C14 C9 . . 120.5(3) ?
C13 C14 N3 . . 118.5(3) ?
C9 C14 N3 . . 120.9(3) ?
N3 C15 N4 . . 115.9(3) ?
N3 C15 S2 . . 124.3(2) ?
N4 C15 S2 . . 119.8(2) ?
O2 C16 N4 . . 121.8(3) ?
O2 C16 C17 . . 121.5(3) ?
N4 C16 C17 . . 116.7(3) ?
C18 C17 C22 . . 119.6(3) ?
C18 C17 C16 . . 117.3(3) ?
C22 C17 C16 . . 123.1(3) ?
C21 C22 C17 . . 119.4(3) ?
C21 C22 H18A . . 120.3 ?
C17 C22 H18A . . 120.3 ?
C20 C21 C22 . . 120.3(4) ?
C20 C21 H19A . . 119.9 ?
C22 C21 H19A . . 119.9 ?
C21 C20 C19 . . 120.9(3) ?
C21 C20 H20A . . 119.5 ?
C19 C20 H20A . . 119.5 ?
C20 C19 C18 . . 119.7(4) ?
C20 C19 H21A . . 120.1 ?
C18 C19 H21A . . 120.1 ?
C19 C18 C17 . . 120.0(3) ?
C19 C18 H22A . . 120.0 ?
C17 C18 H22A . . 120.0 ?

loop_
_geom_bond_atom_site_label_1
_geom_bond_atom_site_label_2
_geom_bond_site_symmetry_2
_geom_bond_distance
_geom_bond_publ_flag
Cl1 C11 . 1.750(3) ?
S1 C8 . 1.651(3) ?
S2 C15 . 1.653(3) ?
O1 C7 . 1.220(4) ?
O2 C16 . 1.229(4) ?
N1 C7 . 1.363(4) ?
N1 C8 . 1.399(4) ?
N1 H1A . 0.8600 ?
N2 C8 . 1.322(4) ?
N2 C9 . 1.409(4) ?
N2 H2A . 0.8600 ?
N3 C15 . 1.335(4) ?
N3 C14 . 1.431(4) ?
N3 H3A . 0.8600 ?
N4 C16 . 1.361(4) ?
N4 C15 . 1.390(4) ?
N4 H4A . 0.8600 ?
C1 C2 . 1.379(6) ?
C1 C6 . 1.390(5) ?
C1 H1B . 0.9300 ?
C2 C3 . 1.358(7) ?
C2 H2B . 0.9300 ?
C3 C4 . 1.383(7) ?
C3 H3B . 0.9300 ?
C4 C5 . 1.376(6) ?
C4 H4B . 0.9300 ?
C5 C6 . 1.385(5) ?
C5 H5A . 0.9300 ?
C6 C7 . 1.482(5) ?
C9 C14 . 1.391(5) ?
C9 C10 . 1.395(4) ?
C10 C11 . 1.375(5) ?
C10 H10A . 0.9300 ?
C11 C12 . 1.351(6) ?
C12 C13 . 1.384(5) ?
C12 H12A . 0.9300 ?
C13 C14 . 1.376(5) ?
C13 H13A . 0.9300 ?
C16 C17 . 1.488(4) ?
C17 C18 . 1.382(5) ?
C17 C22 . 1.384(5) ?
C22 C21 . 1.383(5) ?
C22 H18A . 0.9300 ?
C21 C20 . 1.355(6) ?
C21 H19A . 0.9300 ?
C20 C19 . 1.367(6) ?
C20 H20A . 0.9300 ?
C19 C18 . 1.377(5) ?
C19 H21A . 0.9300 ?
C18 H22A . 0.9300 ?

loop_
_geom_hbond_atom_site_label_D
_geom_hbond_atom_site_label_H
_geom_hbond_atom_site_label_A
_geom_hbond_site_symmetry_D
_geom_hbond_site_symmetry_H
_geom_hbond_site_symmetry_A
_geom_hbond_distance_DH
_geom_hbond_distance_HA
_geom_hbond_distance_DA
_geom_hbond_angle_DHA
_geom_hbond_publ_flag
N2 H2A S2 . . 1_555 0.86 2.86 3.443(4) 127 yes
N2 H2A O1 . . 1_555 0.86 1.91 2.621(5) 140 yes
N2 H2A N3 . . 1_555 0.86 2.46 2.791(4) 103 no
N3 H3A O2 . . 1_555 0.86 1.96 2.642(3) 135 yes
C10 H10A S1 . . 1_555 0.93 2.61 3.173(5) 120 yes
N1 H1A O2 . . 2_556 0.86 2.51 3.328(5) 159 yes
N4 H4A S2 . . 2_656 0.86 2.81 3.476(4) 136 yes

loop_
_geom_torsion_atom_site_label_1
_geom_torsion_atom_site_label_2
_geom_torsion_atom_site_label_3
_geom_torsion_atom_site_label_4
_geom_torsion_site_symmetry_1
_geom_torsion_site_symmetry_2
_geom_torsion_site_symmetry_3
_geom_torsion_site_symmetry_4
_geom_torsion
_geom_torsion_publ_flag
C6 C1 C2 C3 . . . . -0.8(6) ?
C1 C2 C3 C4 . . . . -0.9(7) ?
C2 C3 C4 C5 . . . . 1.8(7) ?
C3 C4 C5 C6 . . . . -1.0(6) ?
C4 C5 C6 C1 . . . . -0.7(5) ?
C4 C5 C6 C7 . . . . -179.7(3) ?
C2 C1 C6 C5 . . . . 1.6(6) ?
C2 C1 C6 C7 . . . . -179.4(4) ?
C8 N1 C7 O1 . . . . 0.0(6) ?
C8 N1 C7 C6 . . . . 179.8(3) ?
C5 C6 C7 O1 . . . . 159.2(4) ?
C1 C6 C7 O1 . . . . -19.8(5) ?
C5 C6 C7 N1 . . . . -20.6(5) ?
C1 C6 C7 N1 . . . . 160.4(3) ?
C9 N2 C8 N1 . . . . 177.6(3) ?
C9 N2 C8 S1 . . . . -2.3(6) ?
C7 N1 C8 N2 . . . . -4.2(5) ?
C7 N1 C8 S1 . . . . 175.7(3) ?
C8 N2 C9 C14 . . . . -154.5(3) ?
C8 N2 C9 C10 . . . . 27.3(6) ?
C14 C9 C10 C11 . . . . 3.8(5) ?
N2 C9 C10 C11 . . . . -178.1(3) ?
C9 C10 C11 C12 . . . . -2.4(6) ?
C9 C10 C11 Cl1 . . . . 178.2(3) ?
C10 C11 C12 C13 . . . . -0.1(6) ?
Cl1 C11 C12 C13 . . . . 179.3(3) ?
C11 C12 C13 C14 . . . . 1.1(6) ?
C12 C13 C14 C9 . . . . 0.4(5) ?
C12 C13 C14 N3 . . . . 177.1(3) ?
C10 C9 C14 C13 . . . . -2.9(5) ?
N2 C9 C14 C13 . . . . 178.9(3) ?
C10 C9 C14 N3 . . . . -179.5(3) ?
N2 C9 C14 N3 . . . . 2.2(4) ?
C15 N3 C14 C13 . . . . 105.1(4) ?
C15 N3 C14 C9 . . . . -78.2(4) ?
C14 N3 C15 N4 . . . . -177.1(3) ?
C14 N3 C15 S2 . . . . 3.7(4) ?
C16 N4 C15 N3 . . . . 3.3(5) ?
C16 N4 C15 S2 . . . . -177.5(3) ?
C15 N4 C16 O2 . . . . -3.9(5) ?
C15 N4 C16 C17 . . . . 175.0(3) ?
O2 C16 C17 C18 . . . . -20.7(5) ?
N4 C16 C17 C18 . . . . 160.4(3) ?
O2 C16 C17 C22 . . . . 159.0(3) ?
N4 C16 C17 C22 . . . . -19.8(5) ?
C18 C17 C22 C21 . . . . -0.4(5) ?
C16 C17 C22 C21 . . . . 179.9(3) ?
C17 C22 C21 C20 . . . . 0.2(6) ?
C22 C21 C20 C19 . . . . -0.1(7) ?
C21 C20 C19 C18 . . . . 0.3(7) ?
C20 C19 C18 C17 . . . . -0.6(6) ?
C22 C17 C18 C19 . . . . 0.6(5) ?
C16 C17 C18 C19 . . . . -179.6(3) ?

loop_
_cod_related_entry_id
_cod_related_entry_database
_cod_related_entry_code
1 ChemSpider 30656696
